data_9005373
loop_
_publ_author_name
'Armbruster, T.'
'Birrer, J.'
'Libowitzky, E.'
'Beran, A.'

_publ_section_title
;
 Crystal chemistry of Ti-bearing andradites
 Note: sample SCHAFF
;
_journal_name_full 'European Journal of Mineralogy'
_journal_page_first 907
_journal_page_last 921
_journal_volume 10
_journal_year 1998
_chemical_compound_source 'Schaffhausen area, Switzerland'
_chemical_formula_sum 'Al0.496 Ca2.934 Fe1.306 Mg0.056 Mn0.048 Na0.012 O12 Si2.793 Ti0.299 V0.056'
_chemical_name_mineral Andradite
_space_group_IT_number 230
_symmetry_space_group_name_Hall '-I 4bd 2c 3'
_symmetry_space_group_name_H-M 'I a -3 d'
_cell_angle_alpha 90
_cell_angle_beta 90
_cell_angle_gamma 90
_cell_formula_units_Z 8
_cell_length_a 12.038
_cell_length_b 12.038
_cell_length_c 12.038
_cell_volume 1744.468
_database_code_amcsd 0006758
_exptl_crystal_density_diffrn 3.775
_cod_original_formula_sum 'Ca2.934 Mn.048 Na.012 Mg.056 Al.496 V.056 Ti.299 Fe1.306 Si2.793 O12'
_cod_database_code 9005373

loop_
_space_group_symop_operation_xyz
x,y,z
1/2+x,1/2+y,1/2+z
z,1/2-x,1/2+y
1/2+z,-x,+y
-y,1/2+z,1/2-x
1/2-y,+z,-x
x,1/2-y,1/2+z
1/2+x,-y,+z
-z,1/2+x,1/2-y
1/2-z,+x,-y
y,1/2-z,1/2+x
1/2+y,-z,+x
-x,1/2+y,1/2-z
1/2-x,+y,-z
3/4+x,1/4-z,3/4-y
1/4+x,3/4-z,1/4-y
3/4-z,1/4+y,3/4+x
1/4-z,3/4+y,1/4+x
3/4+y,1/4-x,3/4-z
1/4+y,3/4-x,1/4-z
3/4-x,1/4+z,3/4+y
1/4-x,3/4+z,1/4+y
3/4+z,1/4-y,3/4-x
1/4+z,3/4-y,1/4-x
3/4-y,1/4+x,3/4+z
1/4-y,3/4+x,1/4+z
1/4+x,1/4+z,1/4+y
3/4+x,3/4+z,3/4+y
1/4-z,1/4-y,1/4-x
3/4-z,3/4-y,3/4-x
1/4+y,1/4+x,1/4+z
3/4+y,3/4+x,3/4+z
1/4-x,1/4-z,1/4-y
3/4-x,3/4-z,3/4-y
1/4+z,1/4+y,1/4+x
3/4+z,3/4+y,3/4+x
1/4-y,1/4-x,1/4-z
3/4-y,3/4-x,3/4-z
1/2+z,x,1/2-y
+z,1/2+x,-y
1/2-y,-z,1/2+x
-y,1/2-z,+x
1/2+x,y,1/2-z
+x,1/2+y,-z
1/2-z,-x,1/2+y
-z,1/2-x,+y
1/2+y,z,1/2-x
+y,1/2+z,-x
1/2-x,-y,1/2+z
-x,1/2-y,+z
1/2-z,1/2+x,y
-z,+x,1/2+y
1/2+y,1/2-z,-x
+y,-z,1/2-x
1/2-x,1/2+y,z
-x,+y,1/2+z
1/2+z,1/2-x,-y
+z,-x,1/2-y
1/2-y,1/2+z,x
-y,+z,1/2+x
1/2+x,1/2-y,-z
+x,-y,1/2-z
3/4-x,3/4+z,1/4-y
1/4-x,1/4+z,3/4-y
3/4+z,3/4-y,1/4+x
1/4+z,1/4-y,3/4+x
3/4-y,3/4+x,1/4-z
1/4-y,1/4+x,3/4-z
3/4+x,3/4-z,1/4+y
1/4+x,1/4-z,3/4+y
3/4-z,3/4+y,1/4-x
1/4-z,1/4+y,3/4-x
3/4+y,3/4-x,1/4+z
1/4+y,1/4-x,3/4+z
1/4-x,3/4-z,3/4+y
3/4-x,1/4-z,1/4+y
1/4+z,3/4+y,3/4-x
3/4+z,1/4+y,1/4-x
1/4-y,3/4-x,3/4+z
3/4-y,1/4-x,1/4+z
1/4+x,3/4+z,3/4-y
3/4+x,1/4+z,1/4-y
1/4-z,3/4-y,3/4+x
3/4-z,1/4-y,1/4+x
1/4+y,3/4+x,3/4-z
3/4+y,1/4+x,1/4-z
-z,-x,-y
1/2-z,1/2-x,1/2-y
y,z,x
1/2+y,1/2+z,1/2+x
-x,-y,-z
1/2-x,1/2-y,1/2-z
z,x,y
1/2+z,1/2+x,1/2+y
-y,-z,-x
1/2-y,1/2-z,1/2-x

loop_
_atom_site_aniso_label
_atom_site_aniso_U_11
_atom_site_aniso_U_22
_atom_site_aniso_U_33
_atom_site_aniso_U_12
_atom_site_aniso_U_13
_atom_site_aniso_U_23
CaX 0.00920 0.00920 0.00530 0.00250 0.00000 0.00000
MnX 0.00920 0.00920 0.00530 0.00250 0.00000 0.00000
NaX 0.00920 0.00920 0.00530 0.00250 0.00000 0.00000
MgX 0.00920 0.00920 0.00530 0.00250 0.00000 0.00000
MgY 0.00720 0.00720 0.00720 0.00000 0.00000 0.00000
AlY 0.00720 0.00720 0.00720 0.00000 0.00000 0.00000
VY 0.00720 0.00720 0.00720 0.00000 0.00000 0.00000
TiY 0.00720 0.00720 0.00720 0.00000 0.00000 0.00000
FeY 0.00720 0.00720 0.00720 0.00000 0.00000 0.00000
SiZ 0.00510 0.00570 0.00570 0.00000 0.00000 0.00000
TiZ 0.00510 0.00570 0.00570 0.00000 0.00000 0.00000
FeZ 0.00510 0.00570 0.00570 0.00000 0.00000 0.00000
O 0.00920 0.00910 0.00780 -0.00020 0.00050 0.00060

loop_
_atom_site_label
_atom_site_fract_x
_atom_site_fract_y
_atom_site_fract_z
_atom_site_occupancy
_atom_site_U_iso_or_equiv
_atom_site_type_symbol
_atom_site_attached_hydrogens
CaX 0.00000 0.25000 0.12500 0.97800 0.00790 Ca 0
MnX 0.00000 0.25000 0.12500 0.01600 0.00790 Mn 0
NaX 0.00000 0.25000 0.12500 0.00400 0.00790 Na 0
MgX 0.00000 0.25000 0.12500 0.00200 0.00790 Mg 0
MgY 0.00000 0.00000 0.00000 0.02500 0.00719 Mg 0
AlY 0.00000 0.00000 0.00000 0.24800 0.00719 Al 0
VY 0.00000 0.00000 0.00000 0.02800 0.00719 V 0
TiY 0.00000 0.00000 0.00000 0.11200 0.00719 Ti 0
FeY 0.00000 0.00000 0.00000 0.58700 0.00719 Fe 0
SiZ 0.37500 0.00000 0.25000 0.93100 0.00550 Si 0
TiZ 0.37500 0.00000 0.25000 0.02500 0.00550 Ti 0
FeZ 0.37500 0.00000 0.25000 0.04400 0.00550 Fe 0
O 0.03860 0.04780 0.65400 1.00000 0.00870 O 0

loop_
_cod_changelog_entry_id
_cod_changelog_entry_author
_cod_changelog_entry_date
_cod_changelog_entry_text
1
;cod-tools version 3.8.0
Id: cif_guess_AMCSD_atom_types 9581 2023-05-17 12:35:41Z saulius
;
2023-05-23T09:19:08+03:00
;Derived atom types and hydrogen counts
from atom names that follow the AMCSD naming convention
(Wat == water, O-H == hydroxyl).
;

loop_
_cod_related_entry_id
_cod_related_entry_database
_cod_related_entry_code
1 AMCSD 0006758
